data_4322852
loop_
_publ_author_name
'Graham Smith'
'Brett A. Cloutt'
'Daniel E. Lynch'
'Karl A. Byriel'
'Colin H. L. Kennard'

_publ_section_title
;
 Nitrogen Base Adducts with Silver(I) p-Toluenesulfonate: Syntheses and
 Single Crystal X-ray Characterizations of the Adducts with Pyridine
 (1:1), 2-Aminopyridine (1:2), 2-Aminopyrimidine (1:1),
 4,6-Dimethyl-2-aminopyrimidine (2:3), and 3-Aminobenzoic Acid (1:2) and
 the Crystal Structure of the Parent Silver(I) p-Toluenesulfonate
;
_journal_name_full 'Inorganic Chemistry'
_journal_page_first 3236
_journal_page_last 3242
_journal_paper_doi 10.1021/ic9706461
_journal_volume 37
_journal_year 1998
_chemical_compound_source 'From silver(I) p-toluenesulfonate and 3-aminobenzoic acid in EtOH'
_chemical_formula_moiety (C7H7AgO3S)(C7H7NO2)2
_chemical_formula_structural '[(C7H7AgO3S)(C7H7NO2)2]2'
_chemical_formula_sum 'C21 H21 Ag N2 O7 S'
_chemical_formula_weight 553.33
_chemical_melting_point 470(4)
_chemical_name_common 'silver(I) p-toluenesulfonate: 3-aminobenzoic acid adduct '
_chemical_name_systematic 'Silver(I) p-toluenesulfonate: 3-aminobenzoic acid (1:2)'
_space_group_IT_number 14
_symmetry_cell_setting monoclinic
_symmetry_space_group_name_Hall '-P 2yab'
_symmetry_space_group_name_H-M 'P 1 21/a 1'
_atom_sites_solution_hydrogens geom
_atom_sites_solution_primary direct
_atom_sites_solution_secondary difmap
_audit_creation_method SHELXL
_cell_angle_alpha 90.00
_cell_angle_beta 104.413(9)
_cell_angle_gamma 90.00
_cell_formula_units_Z 4
_cell_length_a 8.006(2)
_cell_length_b 31.675(8)
_cell_length_c 8.803(2)
_cell_measurement_reflns_used 25
_cell_measurement_temperature 298(2)
_cell_measurement_theta_max 14
_cell_measurement_theta_min 6
_cell_volume 2162.1(9)
_computing_cell_refinement 'CAD4 (Enraf Nonius, 1989) '
_computing_data_collection 'CAD4 (Enraf Nonius, 1989) '
_computing_data_reduction 'DIFDAT  Xtal 3.2, 1992.'
_computing_molecular_graphics 'PLUTON-92 (Spek,1992) '
_computing_publication_material 'SHELXL-93 (Sheldrick, 1993) '
_computing_structure_refinement 'SHELXL-93 (Sheldrick, 1993)'
_computing_structure_solution 'SHELXS-86 (Sheldrick, 1990)'
_diffrn_ambient_temperature 298(2)
_diffrn_measurement_device 'Enraf Nonius CAD-4 '
_diffrn_radiation_monochromator graphite
_diffrn_radiation_source 'fine-focus sealed tube'
_diffrn_radiation_type MoKa
_diffrn_radiation_wavelength 0.71073
_diffrn_reflns_av_R_equivalents 0.0133
_diffrn_reflns_av_sigmaI/netI 0.0191
_diffrn_reflns_limit_h_max 9
_diffrn_reflns_limit_h_min 0
_diffrn_reflns_limit_k_max 37
_diffrn_reflns_limit_k_min 0
_diffrn_reflns_limit_l_max 10
_diffrn_reflns_limit_l_min -10
_diffrn_reflns_number 4049
_diffrn_reflns_theta_max 24.97
_diffrn_reflns_theta_min 2.39
_diffrn_standards_interval_count 250
_diffrn_standards_number 3
_exptl_absorpt_coefficient_mu 1.075
_exptl_absorpt_correction_type psi-scans
_exptl_crystal_colour pale_brown
_exptl_crystal_density_diffrn 1.700
_exptl_crystal_description prismatic
_exptl_crystal_F_000 1120
_exptl_crystal_size_max 0.30
_exptl_crystal_size_mid 0.30
_exptl_crystal_size_min 0.25
_refine_diff_density_max 0.619
_refine_diff_density_min -0.597
_refine_diff_density_rms 0.067
_refine_ls_extinction_coef 0.0048(6)
_refine_ls_extinction_expression Fc^*^=kFc[1+0.001xFc^2^l^3^/sin(2q)]^-1/4^
_refine_ls_extinction_method SHELXL
_refine_ls_goodness_of_fit_all 1.051
_refine_ls_goodness_of_fit_obs 1.028
_refine_ls_hydrogen_treatment x,y,z,U(iso)
_refine_ls_matrix_type full
_refine_ls_number_parameters 374
_refine_ls_number_reflns 3732
_refine_ls_number_restraints 0
_refine_ls_restrained_S_all 1.812
_refine_ls_restrained_S_obs 1.028
_refine_ls_R_factor_all 0.0439
_refine_ls_R_factor_obs 0.0281
_refine_ls_shift/esd_max -0.024
_refine_ls_shift/esd_mean 0.001
_refine_ls_structure_factor_coef Fsqd
_refine_ls_weighting_details 'w=1/[s^2^(Fo^2^)+( 0.0489P)^2^+1.6121P] where P=(Fo^2^+2Fc^2^)/3'
_refine_ls_weighting_scheme calc
_refine_ls_wR_factor_all 0.1472
_refine_ls_wR_factor_obs 0.0747
_reflns_number_observed 3044
_reflns_number_total 3762
_reflns_observed_criterion >2sigma(I)
_cod_data_source_file ic9706461_6.cif
_cod_data_source_block 1017agtmab
_cod_depositor_comments
;
The following automatic conversions were performed:

'_refine_ls_weighting_scheme' value 'calc w=1/[s^2^(Fo^2^)+(
0.0489P)^2^+1.6121P] where P=(Fo^2^+2Fc^2^)/3' was changed to 'calc'.
New tag '_refine_ls_weighting_details' was created. The value of the
new tag was set to 'w=1/[s^2^(Fo^2^)+( 0.0489P)^2^+1.6121P] where
P=(Fo^2^+2Fc^2^)/3'.

Automatic conversion script
Id: cif_fix_values 3143 2015-03-26 13:38:13Z robertas 
;
_cod_database_code 4322852

loop_
_symmetry_equiv_pos_as_xyz
'x, y, z'
'x+1/2, -y+1/2, z'
'-x, -y, -z'
'-x-1/2, y-1/2, -z'

loop_
_atom_site_aniso_label
_atom_site_aniso_U_11
_atom_site_aniso_U_22
_atom_site_aniso_U_33
_atom_site_aniso_U_23
_atom_site_aniso_U_13
_atom_site_aniso_U_12
Ag1 0.0368(2) 0.0500(2) 0.0594(2) 0.00638(12) 0.01035(12) 0.00131(11)
C1A 0.0287(14) 0.0285(15) 0.0332(15) -0.0001(12) 0.0064(12) -0.0013(12)
S10A 0.0392(4) 0.0264(4) 0.0324(4) -0.0001(3) 0.0080(3) -0.0035(3)
O11A 0.0448(13) 0.0356(12) 0.0456(12) 0.0030(10) 0.0140(10) -0.0099(10)
O12A 0.086(2) 0.0358(12) 0.0352(12) -0.0060(10) 0.0106(12) -0.0107(12)
O13A 0.0432(13) 0.0374(12) 0.0537(14) 0.0042(10) 0.0102(10) 0.0078(10)
C2A 0.052(2) 0.036(2) 0.047(2) 0.0042(14) 0.022(2) -0.0016(15)
C3A 0.066(2) 0.036(2) 0.058(2) -0.004(2) 0.026(2) 0.008(2)
C4A 0.053(2) 0.028(2) 0.045(2) 0.0038(13) 0.006(2) -0.0003(14)
C41A 0.103(4) 0.030(2) 0.075(3) 0.007(2) 0.020(3) -0.003(2)
C5A 0.058(2) 0.040(2) 0.046(2) 0.010(2) 0.019(2) -0.005(2)
C6A 0.049(2) 0.036(2) 0.044(2) 0.0006(14) 0.019(2) 0.0006(15)
C1B 0.039(2) 0.034(2) 0.038(2) 0.0010(13) 0.0131(13) -0.0006(13)
C11B 0.051(2) 0.037(2) 0.038(2) -0.0006(14) 0.012(2) 0.004(2)
O10B 0.096(2) 0.0314(13) 0.059(2) -0.0013(12) -0.0059(15) -0.0037(14)
O11B 0.072(2) 0.0350(15) 0.074(2) 0.0017(13) -0.0121(15) 0.0081(13)
C2B 0.036(2) 0.033(2) 0.035(2) 0.0013(13) 0.0081(13) 0.0047(13)
C3B 0.0305(15) 0.032(2) 0.040(2) -0.0011(12) 0.0150(13) 0.0004(12)
N31B 0.0363(15) 0.0315(15) 0.045(2) -0.0023(12) 0.0115(12) 0.0021(11)
C4B 0.038(2) 0.033(2) 0.046(2) 0.0108(14) 0.0101(14) 0.0055(14)
C5B 0.044(2) 0.045(2) 0.038(2) 0.0059(15) 0.0025(15) 0.000(2)
C6B 0.047(2) 0.038(2) 0.042(2) -0.0033(15) 0.0094(15) -0.0050(15)
C1C 0.046(2) 0.033(2) 0.041(2) 0.0026(13) 0.0139(14) -0.0042(14)
C11C 0.057(2) 0.032(2) 0.047(2) -0.0007(14) 0.010(2) -0.002(2)
O10C 0.088(2) 0.0322(13) 0.064(2) 0.0050(12) -0.0121(15) 0.0006(13)
O11C 0.081(2) 0.0343(14) 0.067(2) -0.0045(12) -0.0146(15) -0.0032(13)
C2C 0.041(2) 0.036(2) 0.034(2) -0.0027(13) 0.0060(14) -0.0020(13)
C3C 0.039(2) 0.031(2) 0.036(2) 0.0027(12) 0.0186(13) -0.0014(13)
N31C 0.051(2) 0.0326(15) 0.038(2) 0.0015(12) 0.0121(13) 0.0012(13)
C4 0.043(2) 0.031(2) 0.042(2) -0.0047(14) 0.0120(14) -0.0076(14)
C5C 0.040(2) 0.045(2) 0.039(2) -0.0021(14) 0.0028(15) -0.0083(15)
C6C 0.046(2) 0.039(2) 0.042(2) 0.0062(15) 0.0099(15) -0.0005(15)

loop_
_atom_site_label
_atom_site_type_symbol
_atom_site_fract_x
_atom_site_fract_y
_atom_site_fract_z
_atom_site_U_iso_or_equiv
_atom_site_thermal_displace_type
_atom_site_occupancy
_atom_site_calc_flag
_atom_site_refinement_flags
_atom_site_disorder_group
Ag1 Ag 0.14775(3) 0.017674(9) 0.19409(3) 0.04901(13) Uani 1 d . .
C1A C -0.1762(4) -0.10603(9) 0.2128(3) 0.0304(6) Uani 1 d . .
S10A S -0.18710(10) -0.05056(2) 0.19325(8) 0.0328(2) Uani 1 d . .
O11A O -0.0620(3) -0.03856(7) 0.1041(3) 0.0415(5) Uani 1 d . .
O12A O -0.1454(4) -0.03327(8) 0.3503(3) 0.0531(6) Uani 1 d . .
O13A O -0.3628(3) -0.04085(7) 0.1080(3) 0.0451(5) Uani 1 d . .
C2A C -0.0924(5) -0.13019(11) 0.1235(4) 0.0432(8) Uani 1 d . .
C3A C -0.0956(5) -0.17362(11) 0.1357(5) 0.0515(9) Uani 1 d . .
C4A C -0.1800(5) -0.19357(10) 0.2348(4) 0.0428(8) Uani 1 d . .
C41A C -0.1838(9) -0.24107(12) 0.2451(7) 0.0695(13) Uani 1 d . .
C5A C -0.2616(5) -0.16868(11) 0.3231(4) 0.0470(8) Uani 1 d . .
C6A C -0.2606(5) -0.12509(11) 0.3125(4) 0.0418(8) Uani 1 d . .
C1B C 0.5309(4) 0.13128(10) 0.3918(3) 0.0364(7) Uani 1 d . .
C11B C 0.4867(5) 0.17582(10) 0.3450(4) 0.0421(8) Uani 1 d . .
O10B O 0.5680(4) 0.20488(8) 0.4222(3) 0.0663(8) Uani 1 d . .
O11B O 0.3644(4) 0.18123(10) 0.2219(4) 0.0655(9) Uani 1 d . .
C2B C 0.4571(4) 0.09876(9) 0.2927(4) 0.0347(7) Uani 1 d . .
C3B C 0.5056(4) 0.05727(9) 0.3324(4) 0.0331(6) Uani 1 d . .
N31B N 0.4327(4) 0.02403(9) 0.2255(4) 0.0375(6) Uani 1 d . .
C4B C 0.6219(4) 0.04884(11) 0.4737(4) 0.0388(7) Uani 1 d . .
C5B C 0.6931(5) 0.08132(11) 0.5740(4) 0.0438(8) Uani 1 d . .
C6B C 0.6511(4) 0.12254(11) 0.5326(4) 0.0428(8) Uani 1 d . .
C1C C -0.1597(4) 0.16444(10) 0.1777(4) 0.0393(7) Uani 1 d . .
C11C C -0.1180(5) 0.20920(10) 0.2252(4) 0.0460(8) Uani 1 d . .
O10C O -0.2025(4) 0.23836(8) 0.1494(3) 0.0670(8) Uani 1 d . .
O11C O 0.0067(4) 0.21506(8) 0.3468(3) 0.0667(8) Uani 1 d . .
C2C C -0.0708(4) 0.13175(10) 0.2686(4) 0.0376(7) Uani 1 d . .
C3C C -0.1115(4) 0.09008(9) 0.2258(3) 0.0339(7) Uani 1 d . .
N31C N -0.0218(4) 0.05616(9) 0.3167(3) 0.0405(6) Uani 1 d . .
C4 C -0.2381(4) 0.08189(10) 0.0906(4) 0.0384(7) Uani 1 d . .
C5C C -0.3271(4) 0.11425(11) 0.0002(4) 0.0424(8) Uani 1 d . .
C6C C -0.2875(5) 0.15580(11) 0.0442(4) 0.0427(7) Uani 1 d . .
H2A H -0.0418(45) -0.1177(11) 0.0557(40) 0.041(9) Uiso 1 d . .
H3A H -0.0371(51) -0.1889(13) 0.0742(45) 0.058(11) Uiso 1 d . .
H41A H -0.0669(92) -0.2502(21) 0.2743(77) 0.131(26) Uiso 1 d . .
H42A H -0.2319(76) -0.2506(18) 0.3287(67) 0.098(17) Uiso 1 d . .
H43A H -0.2536(79) -0.2501(18) 0.1492(70) 0.107(20) Uiso 1 d . .
H5A H -0.3168(46) -0.1809(11) 0.3927(42) 0.044(9) Uiso 1 d . .
H6A H -0.3116(49) -0.1111(12) 0.3719(46) 0.053(11) Uiso 1 d . .
H11B H 0.3536(127) 0.1987(29) 0.2060(115) 0.188(43) Uiso 1 d . .
H2B H 0.3781(42) 0.1056(10) 0.1927(38) 0.036(8) Uiso 1 d . .
H31B H -0.0113(53) 0.4989(14) 0.2415(45) 0.054(11) Uiso 1 d . .
H32B H 0.4237(52) 0.0317(12) 0.1210(52) 0.057(11) Uiso 1 d . .
H4B H 0.6538(45) 0.0227(11) 0.4865(39) 0.036(9) Uiso 1 d . .
H5B H 0.7657(51) 0.0745(12) 0.6639(46) 0.052(11) Uiso 1 d . .
H6B H 0.6959(48) 0.1446(11) 0.6018(43) 0.048(10) Uiso 1 d . .
H11C H 0.0399(123) 0.2449(29) 0.3537(100) 0.199(35) Uiso 1 d . .
H2C H 0.0073(42) 0.1376(10) 0.3547(38) 0.031(8) Uiso 1 d . .
H31C H 0.0381(64) 0.0631(15) 0.4104(58) 0.078(15) Uiso 1 d . .
H32C H -0.0982(64) 0.0366(16) 0.3237(51) 0.074(14) Uiso 1 d . .
H4C H -0.2610(40) 0.0537(10) 0.0629(34) 0.030(8) Uiso 1 d . .
H5C H -0.4088(49) 0.1078(12) -0.0898(43) 0.051(10) Uiso 1 d . .
H6C H -0.3558(49) 0.1765(12) -0.0239(44) 0.055(11) Uiso 1 d . .

loop_
_atom_type_symbol
_atom_type_description
_atom_type_scat_dispersion_real
_atom_type_scat_dispersion_imag
_atom_type_scat_source
C C 0.0033 0.0016 'International Tables Vol C Tables 4.2.6.8 and 6.1.1.4'
H H 0.0000 0.0000 'International Tables Vol C Tables 4.2.6.8 and 6.1.1.4'
N N 0.0061 0.0033 'International Tables Vol C Tables 4.2.6.8 and 6.1.1.4'
O O 0.0106 0.0060 'International Tables Vol C Tables 4.2.6.8 and 6.1.1.4'
S S 0.1246 0.1234 'International Tables Vol C Tables 4.2.6.8 and 6.1.1.4'
Ag Ag -0.8971 1.1015 'International Tables Vol C Tables 4.2.6.8 and 6.1.1.4'

loop_
_geom_angle_atom_site_label_1
_geom_angle_atom_site_label_2
_geom_angle_atom_site_label_3
_geom_angle
_geom_angle_site_symmetry_1
_geom_angle_site_symmetry_3
_geom_angle_publ_flag
N31B Ag1 N31C 126.93(11) . . ?
N31B Ag1 O11A 134.72(9) . . ?
N31C Ag1 O11A 95.78(10) . . ?
C6A C1A C2A 120.3(3) . . ?
C6A C1A S10A 118.7(2) . . ?
C2A C1A S10A 120.9(2) . . ?
O12A S10A O13A 112.1(2) . . ?
O12A S10A O11A 112.77(15) . . ?
O13A S10A O11A 111.77(14) . . ?
O12A S10A C1A 106.82(14) . . ?
O13A S10A C1A 106.20(13) . . ?
O11A S10A C1A 106.64(13) . . ?
S10A O11A Ag1 121.42(12) . . ?
C3A C2A C1A 119.1(3) . . ?
C2A C3A C4A 121.7(3) . . ?
C5A C4A C3A 117.9(3) . . ?
C5A C4A C41A 121.1(4) . . ?
C3A C4A C41A 121.0(4) . . ?
C4A C5A C6A 121.4(3) . . ?
C1A C6A C5A 119.6(3) . . ?
C2B C1B C6B 120.3(3) . . ?
C2B C1B C11B 119.7(3) . . ?
C6B C1B C11B 119.9(3) . . ?
O10B C11B O11B 123.8(3) . . ?
O10B C11B C1B 120.0(3) . . ?
O11B C11B C1B 116.2(3) . . ?
C1B C2B C3B 119.7(3) . . ?
C4B C3B C2B 119.5(3) . . ?
C4B C3B N31B 121.4(3) . . ?
C2B C3B N31B 119.1(3) . . ?
C3B N31B Ag1 112.5(2) . . ?
C3B C4B C5B 120.6(3) . . ?
C6B C5B C4B 120.2(3) . . ?
C5B C6B C1B 119.6(3) . . ?
C6C C1C C2C 120.5(3) . . ?
C6C C1C C11C 119.6(3) . . ?
C2C C1C C11C 120.0(3) . . ?
O10C C11C O11C 123.3(3) . . ?
O10C C11C C1C 120.3(3) . . ?
O11C C11C C1C 116.4(3) . . ?
C3C C2C C1C 119.9(3) . . ?
C4 C3C C2C 119.0(3) . . ?
C4 C3C N31C 120.1(3) . . ?
C2C C3C N31C 120.9(3) . . ?
C3C N31C Ag1 114.4(2) . . ?
C5C C4 C3C 121.3(3) . . ?
C4 C5C C6C 119.6(3) . . ?
C1C C6C C5C 119.7(3) . . ?

loop_
_geom_bond_atom_site_label_1
_geom_bond_atom_site_label_2
_geom_bond_distance
_geom_bond_site_symmetry_2
_geom_bond_publ_flag
Ag1 N31B 2.238(3) . ?
Ag1 N31C 2.285(3) . ?
Ag1 O11A 2.441(2) . ?
C1A C6A 1.374(4) . ?
C1A C2A 1.385(4) . ?
C1A S10A 1.765(3) . ?
S10A O12A 1.446(2) . ?
S10A O13A 1.453(2) . ?
S10A O11A 1.468(2) . ?
C2A C3A 1.380(5) . ?
C3A C4A 1.382(5) . ?
C4A C5A 1.381(5) . ?
C4A C41A 1.508(5) . ?
C5A C6A 1.384(5) . ?
C1B C2B 1.384(4) . ?
C1B C6B 1.394(5) . ?
C1B C11B 1.487(4) . ?
C11B O10B 1.230(4) . ?
C11B O11B 1.278(4) . ?
C2B C3B 1.390(4) . ?
C3B C4B 1.381(4) . ?
C3B N31B 1.436(4) . ?
C4B C5B 1.383(5) . ?
C5B C6B 1.375(5) . ?
C1C C6C 1.380(5) . ?
C1C C2C 1.391(5) . ?
C1C C11C 1.492(4) . ?
C11C O10C 1.237(4) . ?
C11C O11C 1.283(4) . ?
C2C C3C 1.389(4) . ?
C3C C4 1.382(4) . ?
C3C N31C 1.423(4) . ?
C4 C5C 1.382(5) . ?
C5C C6C 1.386(5) . ?
